data_2228483
loop_
_publ_author_name
'Chen, Linfeng'
'Zhang, Li'
'Wang, Zhe'
'Wu, Yunjie'
'Liang, Guang'

_publ_section_title
;
 (2<i>E</i>,6<i>E</i>)-2,6-Bis(2-fluoro-5-methoxybenzylidene)cyclohexan-1-one
;
_journal_coeditor_code NG5065
_journal_issue 12
_journal_name_full 'Acta Crystallographica Section E'
_journal_page_first o3309
_journal_paper_doi 10.1107/S1600536810048610
_journal_volume 66
_journal_year 2010
_chemical_formula_iupac 'C22 H20 F2 O3'
_chemical_formula_moiety 'C22 H20 F2 O3'
_chemical_formula_sum 'C22 H20 F2 O3'
_chemical_formula_weight 370.38
_chemical_name_systematic
;
(2<i>E</i>,6<i>E</i>)-2,6-Bis(2-fluoro-5-methoxybenzylidene)cyclohexan-1-one
;
_space_group_IT_number 2
_symmetry_cell_setting triclinic
_symmetry_space_group_name_Hall '-P 1'
_symmetry_space_group_name_H-M 'P -1'
_atom_sites_solution_hydrogens geom
_atom_sites_solution_primary direct
_atom_sites_solution_secondary difmap
_audit_creation_method SHELXL-97
_cell_angle_alpha 90.195(2)
_cell_angle_beta 100.568(2)
_cell_angle_gamma 92.934(2)
_cell_formula_units_Z 4
_cell_length_a 9.2334(10)
_cell_length_b 9.7601(11)
_cell_length_c 21.433(2)
_cell_measurement_reflns_used 3025
_cell_measurement_temperature 273(2)
_cell_measurement_theta_max 23.13
_cell_measurement_theta_min 2.31
_cell_volume 1896.1(3)
_computing_cell_refinement 'SAINT (Bruker, 2004)'
_computing_data_collection 'APEX2 (Bruker, 2004)'
_computing_data_reduction 'SAINT (Bruker, 2004)'
_computing_molecular_graphics 'SHELXTL (Sheldrick, 2008)'
_computing_publication_material 'SHELXTL (Sheldrick, 2008)'
_computing_structure_refinement 'SHELXL97 (Sheldrick, 2008)'
_computing_structure_solution 'SHELXS97 (Sheldrick, 2008)'
_diffrn_ambient_temperature 273(2)
_diffrn_measured_fraction_theta_full 0.994
_diffrn_measured_fraction_theta_max 0.994
_diffrn_measurement_device_type 'Bruker APEXII CCD area-detector'
_diffrn_measurement_method '\f and \w scans'
_diffrn_radiation_monochromator graphite
_diffrn_radiation_source 'fine-focus sealed tube'
_diffrn_radiation_type MoK\a
_diffrn_radiation_wavelength 0.71073
_diffrn_reflns_av_R_equivalents 0.1013
_diffrn_reflns_av_sigmaI/netI 0.0851
_diffrn_reflns_limit_h_max 10
_diffrn_reflns_limit_h_min -10
_diffrn_reflns_limit_k_max 11
_diffrn_reflns_limit_k_min -11
_diffrn_reflns_limit_l_max 25
_diffrn_reflns_limit_l_min -18
_diffrn_reflns_number 10069
_diffrn_reflns_theta_full 25.00
_diffrn_reflns_theta_max 25.00
_diffrn_reflns_theta_min 1.93
_diffrn_standards_decay_% 0
_diffrn_standards_interval_count 0
_diffrn_standards_interval_time 0
_diffrn_standards_number 0
_exptl_absorpt_coefficient_mu 0.098
_exptl_absorpt_correction_T_max 0.9902
_exptl_absorpt_correction_T_min 0.9902
_exptl_absorpt_correction_type multi-scan
_exptl_absorpt_process_details '(SADABS; Bruker, 2004)'
_exptl_crystal_colour colorless
_exptl_crystal_density_diffrn 1.297
_exptl_crystal_density_method 'not measured'
_exptl_crystal_description block
_exptl_crystal_F_000 776
_exptl_crystal_size_max 0.10
_exptl_crystal_size_mid 0.10
_exptl_crystal_size_min 0.10
_refine_diff_density_max 0.256
_refine_diff_density_min -0.270
_refine_ls_extinction_coef 0.0102(12)
_refine_ls_extinction_expression Fc^*^=kFc[1+0.001xFc^2^\l^3^/sin(2\q)]^-1/4^
_refine_ls_extinction_method 'SHELXL97 (Sheldrick, 2008)'
_refine_ls_goodness_of_fit_ref 1.001
_refine_ls_hydrogen_treatment noref
_refine_ls_matrix_type full
_refine_ls_number_parameters 492
_refine_ls_number_reflns 6634
_refine_ls_number_restraints 0
_refine_ls_restrained_S_all 1.001
_refine_ls_R_factor_all 0.0905
_refine_ls_R_factor_gt 0.0567
_refine_ls_shift/su_max 0.015
_refine_ls_shift/su_mean 0.001
_refine_ls_structure_factor_coef Fsqd
_refine_ls_weighting_details 'calc w=1/[\s^2^(Fo^2^)+(0.0550P)^2^+0.0000P] where P=(Fo^2^+2Fc^2^)/3'
_refine_ls_weighting_scheme calc
_refine_ls_wR_factor_gt 0.1308
_refine_ls_wR_factor_ref 0.1470
_reflns_number_gt 3949
_reflns_number_total 6634
_reflns_threshold_expression I>2\s(I)
_cod_data_source_file ng5065.cif
_cod_data_source_block I
_cod_original_cell_volume 1896.1(4)
_cod_database_code 2228483
_cod_database_fobs_code 2228483

loop_
_symmetry_equiv_pos_as_xyz
'x, y, z'
'-x, -y, -z'

loop_
_atom_site_type_symbol
_atom_site_label
_atom_site_fract_x
_atom_site_fract_y
_atom_site_fract_z
_atom_site_U_iso_or_equiv
_atom_site_adp_type
_atom_site_calc_flag
_atom_site_refinement_flags
_atom_site_occupancy
_atom_site_disorder_assembly
_atom_site_disorder_group
F F1 0.64586(15) -0.51316(13) 0.03944(7) 0.0840(4) Uani d . 1 . .
O O1 0.59989(17) -0.11281(16) -0.08404(7) 0.0687(4) Uani d . 1 . .
O O4 0.94423(17) 0.60048(16) -0.09902(8) 0.0769(5) Uani d . 1 . .
F F2 0.94845(17) 0.08313(16) -0.19582(7) 0.0938(5) Uani d . 1 . .
C C5 0.7533(2) 0.0813(2) -0.04416(10) 0.0525(5) Uani d . 1 . .
C C6 0.6674(2) -0.0492(2) -0.03706(10) 0.0521(5) Uani d . 1 . .
C C7 0.9400(2) 0.4676(2) -0.12065(11) 0.0602(6) Uani d . 1 . .
C C8 0.5428(2) -0.2508(2) 0.13952(10) 0.0577(6) Uani d . 1 . .
H H8 0.5357 -0.1562 0.1412 0.069 Uiso calc R 1 . .
C C9 0.6657(2) -0.1030(2) 0.02818(10) 0.0513(5) Uani d . 1 . .
C C10 0.8601(2) 0.3605(2) -0.09952(10) 0.0585(6) Uani d . 1 . .
H H10 0.8033 0.3770 -0.0689 0.070 Uiso calc R 1 . .
O O3 0.4590(2) -0.25806(18) 0.23530(8) 0.0859(5) Uani d . 1 . .
C C12 0.9460(3) 0.2116(2) -0.17015(11) 0.0666(6) Uani d . 1 . .
C C13 0.6103(2) -0.2322(2) 0.03145(10) 0.0561(5) Uani d . 1 . .
H H13 0.5820 -0.2785 -0.0072 0.067 Uiso calc R 1 . .
C C14 0.5881(2) -0.3100(2) 0.08760(10) 0.0541(5) Uani d . 1 . .
C C15 0.7815(2) 0.1087(2) -0.10238(11) 0.0593(6) Uani d . 1 . .
H H15 0.7441 0.0433 -0.1336 0.071 Uiso calc R 1 . .
C C16 0.6001(2) -0.4513(2) 0.08892(11) 0.0631(6) Uani d . 1 . .
C C17 0.8626(2) 0.2266(2) -0.12325(10) 0.0576(6) Uani d . 1 . .
C C18 0.7318(2) -0.0142(2) 0.08455(10) 0.0603(6) Uani d . 1 . .
H H18A 0.7671 -0.0722 0.1202 0.072 Uiso calc R 1 . .
H H18B 0.6561 0.0409 0.0961 0.072 Uiso calc R 1 . .
C C19 0.5085(2) -0.3297(2) 0.18834(11) 0.0633(6) Uani d . 1 . .
C C20 0.5209(3) -0.4707(3) 0.18760(12) 0.0742(7) Uani d . 1 . .
H H20 0.4980 -0.5238 0.2208 0.089 Uiso calc R 1 . .
C C21 0.8076(3) 0.1678(2) 0.01397(10) 0.0664(6) Uani d . 1 . .
H H21A 0.7292 0.2237 0.0222 0.080 Uiso calc R 1 . .
H H21B 0.8891 0.2288 0.0068 0.080 Uiso calc R 1 . .
C C22 0.5255(3) 0.7126(3) 0.62792(12) 0.0742(7) Uani d . 1 . .
H H22 0.5377 0.6186 0.6268 0.089 Uiso calc R 1 . .
C C23 0.3185(3) 0.5673(3) 0.51074(11) 0.0715(7) Uani d . 1 . .
C C24 0.5675(3) -0.5308(3) 0.13702(13) 0.0727(7) Uani d . 1 . .
H H24 0.5766 -0.6252 0.1358 0.087 Uiso calc R 1 . .
C C25 1.0243(3) 0.4454(3) -0.16668(12) 0.0723(7) Uani d . 1 . .
H H25 1.0792 0.5179 -0.1805 0.087 Uiso calc R 1 . .
O O5 0.6789(2) 0.7139(2) 0.72684(9) 0.1000(6) Uani d . 1 . .
C C27 1.0266(3) 0.3162(3) -0.19182(12) 0.0780(7) Uani d . 1 . .
H H27 1.0820 0.3002 -0.2230 0.094 Uiso calc R 1 . .
O O2 0.2913(2) 0.5903(2) 0.39992(8) 0.1026(6) Uani d . 1 . .
C C29 0.8584(2) 0.0796(2) 0.07149(11) 0.0682(6) Uani d . 1 . .
H H29A 0.9384 0.0251 0.0638 0.082 Uiso calc R 1 . .
H H29B 0.8948 0.1382 0.1083 0.082 Uiso calc R 1 . .
C C30 0.5948(3) 0.7889(3) 0.68033(13) 0.0799(7) Uani d . 1 . .
C C31 0.2607(3) 0.5211(3) 0.44426(12) 0.0769(7) Uani d . 1 . .
F F4 -0.1739(2) 0.4179(2) 0.28990(8) 0.1210(6) Uani d . 1 . .
C C33 0.1666(3) 0.3919(3) 0.43095(12) 0.0733(7) Uani d . 1 . .
C C34 0.3691(3) 0.6978(3) 0.51894(12) 0.0803(7) Uani d . 1 . .
H H34 0.3588 0.7492 0.4821 0.096 Uiso calc R 1 . .
C C35 -0.0142(3) 0.2610(3) 0.34497(12) 0.0787(8) Uani d . 1 . .
C C36 0.0179(3) 0.1235(3) 0.35708(12) 0.0826(8) Uani d . 1 . .
H H36 0.1025 0.1030 0.3856 0.099 Uiso calc R 1 . .
C C37 0.8455(3) 0.6307(3) -0.05740(13) 0.0797(7) Uani d . 1 . .
H H37A 0.7462 0.6047 -0.0775 0.120 Uiso calc R 1 . .
H H37B 0.8534 0.7272 -0.0478 0.120 Uiso calc R 1 . .
H H37C 0.8706 0.5804 -0.0188 0.120 Uiso calc R 1 . .
C C38 0.4382(3) 0.7727(3) 0.57692(13) 0.0776(7) Uani d . 1 . .
C C39 0.3083(3) 0.4666(3) 0.56284(12) 0.0808(7) Uani d . 1 . .
H H39A 0.3055 0.5166 0.6018 0.097 Uiso calc R 1 . .
H H39B 0.3959 0.4139 0.5699 0.097 Uiso calc R 1 . .
C C40 -0.1396(4) 0.2852(4) 0.30224(14) 0.0935(9) Uani d . 1 . .
C C41 0.0852(3) 0.3759(3) 0.37287(13) 0.0840(8) Uani d . 1 . .
H H41 0.0928 0.4493 0.3459 0.101 Uiso calc R 1 . .
O O6 -0.0522(3) -0.1187(2) 0.33634(11) 0.1141(7) Uani d . 1 . .
F F3 0.3415(3) 0.97700(19) 0.53269(11) 0.1524(9) Uani d . 1 . .
C C44 0.1740(3) 0.3700(3) 0.54768(12) 0.0921(9) Uani d . 1 . .
H H44A 0.0863 0.4217 0.5457 0.111 Uiso calc R 1 . .
H H44B 0.1757 0.3042 0.5816 0.111 Uiso calc R 1 . .
C C45 0.1653(3) 0.2928(3) 0.48495(12) 0.0846(8) Uani d . 1 . .
H H45A 0.2485 0.2349 0.4879 0.102 Uiso calc R 1 . .
H H45B 0.0756 0.2343 0.4766 0.102 Uiso calc R 1 . .
C C46 0.5792(4) 0.9275(3) 0.68372(16) 0.0975(9) Uani d . 1 . .
H H46 0.6264 0.9786 0.7190 0.117 Uiso calc R 1 . .
C C47 -0.0755(3) 0.0179(4) 0.32694(15) 0.0913(9) Uani d . 1 . .
C C48 0.3954(4) -0.3343(3) 0.28049(13) 0.1087(10) Uani d . 1 . .
H H48A 0.3209 -0.3989 0.2589 0.163 Uiso calc R 1 . .
H H48B 0.3517 -0.2730 0.3060 0.163 Uiso calc R 1 . .
H H48C 0.4704 -0.3826 0.3072 0.163 Uiso calc R 1 . .
C C49 0.4926(4) 0.9889(3) 0.6342(2) 0.1229(12) Uani d . 1 . .
H H49 0.4792 1.0825 0.6358 0.147 Uiso calc R 1 . .
C C50 -0.2011(4) 0.0478(4) 0.28457(16) 0.1095(11) Uani d . 1 . .
H H50 -0.2637 -0.0229 0.2643 0.131 Uiso calc R 1 . .
C C51 -0.2339(4) 0.1829(5) 0.27229(16) 0.1145(11) Uani d . 1 . .
H H51 -0.3189 0.2037 0.2441 0.137 Uiso calc R 1 . .
C C52 0.4259(4) 0.9131(3) 0.58215(17) 0.1020(9) Uani d . 1 . .
C C54 0.0799(4) -0.1549(4) 0.3739(2) 0.1360(14) Uani d . 1 . .
H H54A 0.1614 -0.1118 0.3581 0.204 Uiso calc R 1 . .
H H54B 0.0861 -0.2527 0.3726 0.204 Uiso calc R 1 . .
H H54C 0.0830 -0.1252 0.4169 0.204 Uiso calc R 1 . .
C C55 0.7647(4) 0.7839(3) 0.77809(15) 0.1175(11) Uani d . 1 . .
H H55A 0.8265 0.8535 0.7630 0.176 Uiso calc R 1 . .
H H55B 0.8252 0.7208 0.8039 0.176 Uiso calc R 1 . .
H H55C 0.7019 0.8258 0.8029 0.176 Uiso calc R 1 . .

loop_
_atom_site_aniso_label
_atom_site_aniso_U_11
_atom_site_aniso_U_22
_atom_site_aniso_U_33
_atom_site_aniso_U_12
_atom_site_aniso_U_13
_atom_site_aniso_U_23
F1 0.1075(10) 0.0526(8) 0.1018(11) 0.0057(7) 0.0447(9) -0.0015(7)
O1 0.0905(11) 0.0540(10) 0.0632(10) -0.0054(8) 0.0210(9) -0.0035(8)
O4 0.0902(11) 0.0533(10) 0.0936(12) -0.0070(8) 0.0364(10) 0.0036(8)
F2 0.1283(12) 0.0732(10) 0.0938(11) 0.0039(9) 0.0572(9) -0.0062(8)
C5 0.0541(12) 0.0410(12) 0.0645(14) 0.0075(9) 0.0151(10) 0.0029(10)
C6 0.0572(12) 0.0434(12) 0.0591(14) 0.0080(10) 0.0183(11) -0.0030(10)
C7 0.0629(13) 0.0544(15) 0.0648(14) 0.0012(11) 0.0163(11) 0.0092(11)
C8 0.0638(13) 0.0511(13) 0.0594(14) -0.0038(10) 0.0160(11) 0.0065(11)
C9 0.0541(11) 0.0437(12) 0.0594(13) 0.0057(9) 0.0180(10) 0.0009(10)
C10 0.0642(13) 0.0559(14) 0.0602(14) 0.0032(11) 0.0237(11) 0.0092(11)
O3 0.1237(14) 0.0769(12) 0.0651(11) -0.0099(10) 0.0422(10) 0.0060(9)
C12 0.0820(15) 0.0563(15) 0.0671(15) 0.0027(12) 0.0283(13) 0.0022(12)
C13 0.0669(13) 0.0447(13) 0.0606(13) 0.0033(10) 0.0222(11) -0.0028(10)
C14 0.0573(12) 0.0472(13) 0.0603(14) 0.0004(10) 0.0178(10) 0.0058(10)
C15 0.0664(13) 0.0504(13) 0.0651(15) 0.0049(10) 0.0222(11) 0.0045(11)
C16 0.0705(14) 0.0533(14) 0.0684(15) 0.0007(11) 0.0213(12) 0.0024(12)
C17 0.0617(13) 0.0541(14) 0.0598(14) 0.0024(10) 0.0189(11) 0.0093(11)
C18 0.0670(13) 0.0535(13) 0.0616(14) 0.0004(11) 0.0158(11) 0.0040(11)
C19 0.0717(14) 0.0625(16) 0.0565(14) -0.0056(12) 0.0162(11) 0.0068(12)
C20 0.0850(16) 0.0688(18) 0.0674(16) -0.0083(13) 0.0134(13) 0.0227(13)
C21 0.0795(15) 0.0544(14) 0.0632(15) -0.0096(11) 0.0108(12) 0.0057(11)
C22 0.0987(18) 0.0635(16) 0.0681(17) 0.0113(14) 0.0334(14) 0.0018(13)
C23 0.0922(17) 0.0703(18) 0.0614(16) 0.0245(14) 0.0337(13) 0.0114(12)
C24 0.0839(16) 0.0494(14) 0.0856(18) 0.0006(12) 0.0185(14) 0.0153(13)
C25 0.0761(15) 0.0691(17) 0.0772(17) -0.0067(13) 0.0311(13) 0.0148(13)
O5 0.1470(17) 0.0775(13) 0.0736(13) -0.0049(12) 0.0182(12) 0.0008(11)
C27 0.0853(17) 0.084(2) 0.0748(17) 0.0039(14) 0.0420(14) 0.0101(14)
O2 0.1667(18) 0.0881(14) 0.0632(11) 0.0080(13) 0.0474(12) 0.0147(10)
C29 0.0729(14) 0.0639(15) 0.0650(15) -0.0100(12) 0.0087(12) 0.0079(12)
C30 0.0995(19) 0.0662(18) 0.0807(19) 0.0013(15) 0.0351(16) 0.0068(15)
C31 0.1073(19) 0.0776(18) 0.0566(15) 0.0314(15) 0.0355(14) 0.0123(13)
F4 0.1282(13) 0.1394(17) 0.1007(12) 0.0539(12) 0.0215(10) 0.0341(11)
C33 0.0932(17) 0.0785(19) 0.0570(16) 0.0277(15) 0.0305(14) 0.0111(13)
C34 0.1038(19) 0.080(2) 0.0666(17) 0.0287(16) 0.0325(14) 0.0184(14)
C35 0.0879(18) 0.098(2) 0.0588(15) 0.0259(17) 0.0311(14) 0.0082(15)
C36 0.0878(18) 0.099(2) 0.0680(17) 0.0251(17) 0.0271(14) 0.0042(16)
C37 0.0767(15) 0.0667(17) 0.101(2) 0.0059(13) 0.0291(15) -0.0043(14)
C38 0.0963(18) 0.0647(17) 0.0798(19) 0.0160(14) 0.0339(15) 0.0086(14)
C39 0.0998(18) 0.089(2) 0.0597(15) 0.0095(16) 0.0302(14) 0.0125(13)
C40 0.097(2) 0.122(3) 0.0701(19) 0.041(2) 0.0291(17) 0.0216(19)
C41 0.107(2) 0.088(2) 0.0671(18) 0.0394(17) 0.0333(16) 0.0119(15)
O6 0.1315(18) 0.0947(18) 0.1233(18) 0.0054(14) 0.0425(15) -0.0041(13)
F3 0.196(2) 0.0803(13) 0.1656(19) 0.0409(13) -0.0178(16) 0.0237(12)
C44 0.113(2) 0.104(2) 0.0666(17) 0.0101(18) 0.0360(15) 0.0221(15)
C45 0.1054(19) 0.088(2) 0.0659(17) 0.0096(15) 0.0288(14) 0.0173(14)
C46 0.123(2) 0.071(2) 0.099(2) -0.0025(18) 0.0245(19) -0.0082(17)
C47 0.091(2) 0.110(3) 0.081(2) 0.011(2) 0.0364(17) -0.0005(19)
C48 0.162(3) 0.104(2) 0.0699(18) -0.014(2) 0.0522(19) 0.0138(16)
C49 0.146(3) 0.058(2) 0.162(4) 0.013(2) 0.020(3) -0.005(2)
C50 0.101(2) 0.137(3) 0.093(2) 0.001(2) 0.026(2) -0.006(2)
C51 0.098(2) 0.158(4) 0.088(2) 0.019(3) 0.0149(19) 0.012(2)
C52 0.125(2) 0.070(2) 0.111(2) 0.0194(19) 0.016(2) 0.0157(19)
C54 0.109(3) 0.091(3) 0.218(4) 0.025(2) 0.049(3) 0.038(3)
C55 0.166(3) 0.104(3) 0.076(2) -0.010(2) 0.009(2) -0.0054(18)

loop_
_atom_type_symbol
_atom_type_description
_atom_type_scat_dispersion_real
_atom_type_scat_dispersion_imag
_atom_type_scat_source
C C 0.0033 0.0016 'International Tables Vol C Tables 4.2.6.8 and 6.1.1.4'
H H 0.0000 0.0000 'International Tables Vol C Tables 4.2.6.8 and 6.1.1.4'
O O 0.0106 0.0060 'International Tables Vol C Tables 4.2.6.8 and 6.1.1.4'
F F 0.0171 0.0103 'International Tables Vol C Tables 4.2.6.8 and 6.1.1.4'

loop_
_geom_angle_atom_site_label_1
_geom_angle_atom_site_label_2
_geom_angle_atom_site_label_3
_geom_angle_site_symmetry_1
_geom_angle_site_symmetry_3
_geom_angle
_geom_angle_publ_flag
C7 O4 C37 . . 116.94(17) ?
C15 C5 C6 . . 116.80(19) ?
C15 C5 C21 . . 125.17(19) ?
C6 C5 C21 . . 117.96(19) ?
O1 C6 C5 . . 120.62(19) ?
O1 C6 C9 . . 120.33(18) ?
C5 C6 C9 . . 119.04(19) ?
O4 C7 C10 . . 124.4(2) ?
O4 C7 C25 . . 115.3(2) ?
C10 C7 C25 . . 120.3(2) ?
C19 C8 C14 . . 121.1(2) ?
C19 C8 H8 . . 119.4 ?
C14 C8 H8 . . 119.4 ?
C13 C9 C6 . . 116.31(19) ?
C13 C9 C18 . . 124.71(19) ?
C6 C9 C18 . . 118.90(18) ?
C7 C10 C17 . . 121.2(2) ?
C7 C10 H10 . . 119.4 ?
C17 C10 H10 . . 119.4 ?
C19 O3 C48 . . 118.0(2) ?
C27 C12 F2 . . 118.2(2) ?
C27 C12 C17 . . 124.2(2) ?
F2 C12 C17 . . 117.6(2) ?
C9 C13 C14 . . 128.9(2) ?
C9 C13 H13 . . 115.6 ?
C14 C13 H13 . . 115.6 ?
C16 C14 C8 . . 116.4(2) ?
C16 C14 C13 . . 120.4(2) ?
C8 C14 C13 . . 122.94(19) ?
C5 C15 C17 . . 129.0(2) ?
C5 C15 H15 . . 115.5 ?
C17 C15 H15 . . 115.5 ?
C24 C16 F1 . . 118.5(2) ?
C24 C16 C14 . . 123.2(2) ?
F1 C16 C14 . . 118.3(2) ?
C12 C17 C10 . . 115.72(19) ?
C12 C17 C15 . . 120.5(2) ?
C10 C17 C15 . . 123.8(2) ?
C9 C18 C29 . . 112.16(18) ?
C9 C18 H18A . . 109.2 ?
C29 C18 H18A . . 109.2 ?
C9 C18 H18B . . 109.2 ?
C29 C18 H18B . . 109.2 ?
H18A C18 H18B . . 107.9 ?
C8 C19 O3 . . 114.9(2) ?
C8 C19 C20 . . 120.6(2) ?
O3 C19 C20 . . 124.4(2) ?
C24 C20 C19 . . 119.0(2) ?
C24 C20 H20 . . 120.5 ?
C19 C20 H20 . . 120.5 ?
C5 C21 C29 . . 111.31(19) ?
C5 C21 H21A . . 109.4 ?
C29 C21 H21A . . 109.4 ?
C5 C21 H21B . . 109.4 ?
C29 C21 H21B . . 109.4 ?
H21A C21 H21B . . 108.0 ?
C30 C22 C38 . . 121.5(3) ?
C30 C22 H22 . . 119.3 ?
C38 C22 H22 . . 119.3 ?
C34 C23 C31 . . 116.4(2) ?
C34 C23 C39 . . 125.6(2) ?
C31 C23 C39 . . 117.9(2) ?
C16 C24 C20 . . 119.6(2) ?
C16 C24 H24 . . 120.2 ?
C20 C24 H24 . . 120.2 ?
C27 C25 C7 . . 119.9(2) ?
C27 C25 H25 . . 120.1 ?
C7 C25 H25 . . 120.1 ?
C30 O5 C55 . . 118.4(2) ?
C12 C27 C25 . . 118.7(2) ?
C12 C27 H27 . . 120.7 ?
C25 C27 H27 . . 120.7 ?
C18 C29 C21 . . 110.31(18) ?
C18 C29 H29A . . 109.6 ?
C21 C29 H29A . . 109.6 ?
C18 C29 H29B . . 109.6 ?
C21 C29 H29B . . 109.6 ?
H29A C29 H29B . . 108.1 ?
C46 C30 O5 . . 124.6(3) ?
C46 C30 C22 . . 121.0(3) ?
O5 C30 C22 . . 114.4(2) ?
O2 C31 C23 . . 119.6(3) ?
O2 C31 C33 . . 119.9(2) ?
C23 C31 C33 . . 120.4(2) ?
C41 C33 C31 . . 117.1(2) ?
C41 C33 C45 . . 125.2(3) ?
C31 C33 C45 . . 117.6(2) ?
C23 C34 C38 . . 130.1(2) ?
C23 C34 H34 . . 115.0 ?
C38 C34 H34 . . 115.0 ?
C40 C35 C36 . . 117.3(3) ?
C40 C35 C41 . . 120.1(3) ?
C36 C35 C41 . . 122.6(3) ?
C47 C36 C35 . . 120.6(3) ?
C47 C36 H36 . . 119.7 ?
C35 C36 H36 . . 119.7 ?
O4 C37 H37A . . 109.5 ?
O4 C37 H37B . . 109.5 ?
H37A C37 H37B . . 109.5 ?
O4 C37 H37C . . 109.5 ?
H37A C37 H37C . . 109.5 ?
H37B C37 H37C . . 109.5 ?
C52 C38 C22 . . 115.7(3) ?
C52 C38 C34 . . 120.7(3) ?
C22 C38 C34 . . 123.5(2) ?
C23 C39 C44 . . 112.5(2) ?
C23 C39 H39A . . 109.1 ?
C44 C39 H39A . . 109.1 ?
C23 C39 H39B . . 109.1 ?
C44 C39 H39B . . 109.1 ?
H39A C39 H39B . . 107.8 ?
F4 C40 C51 . . 118.3(3) ?
F4 C40 C35 . . 118.5(3) ?
C51 C40 C35 . . 123.2(3) ?
C33 C41 C35 . . 130.2(3) ?
C33 C41 H41 . . 114.9 ?
C35 C41 H41 . . 114.9 ?
C47 O6 C54 . . 118.4(3) ?
C39 C44 C45 . . 112.5(2) ?
C39 C44 H44A . . 109.1 ?
C45 C44 H44A . . 109.1 ?
C39 C44 H44B . . 109.1 ?
C45 C44 H44B . . 109.1 ?
H44A C44 H44B . . 107.8 ?
C33 C45 C44 . . 110.8(2) ?
C33 C45 H45A . . 109.5 ?
C44 C45 H45A . . 109.5 ?
C33 C45 H45B . . 109.5 ?
C44 C45 H45B . . 109.5 ?
H45A C45 H45B . . 108.1 ?
C49 C46 C30 . . 118.6(3) ?
C49 C46 H46 . . 120.7 ?
C30 C46 H46 . . 120.7 ?
O6 C47 C50 . . 116.0(3) ?
O6 C47 C36 . . 124.1(3) ?
C50 C47 C36 . . 119.9(3) ?
O3 C48 H48A . . 109.5 ?
O3 C48 H48B . . 109.5 ?
H48A C48 H48B . . 109.5 ?
O3 C48 H48C . . 109.5 ?
H48A C48 H48C . . 109.5 ?
H48B C48 H48C . . 109.5 ?
C46 C49 C52 . . 120.1(3) ?
C46 C49 H49 . . 119.9 ?
C52 C49 H49 . . 119.9 ?
C47 C50 C51 . . 120.1(4) ?
C47 C50 H50 . . 120.0 ?
C51 C50 H50 . . 120.0 ?
C40 C51 C50 . . 119.0(3) ?
C40 C51 H51 . . 120.5 ?
C50 C51 H51 . . 120.5 ?
C49 C52 F3 . . 119.2(3) ?
C49 C52 C38 . . 123.1(3) ?
F3 C52 C38 . . 117.7(3) ?
O6 C54 H54A . . 109.5 ?
O6 C54 H54B . . 109.5 ?
H54A C54 H54B . . 109.5 ?
O6 C54 H54C . . 109.5 ?
H54A C54 H54C . . 109.5 ?
H54B C54 H54C . . 109.5 ?
O5 C55 H55A . . 109.5 ?
O5 C55 H55B . . 109.5 ?
H55A C55 H55B . . 109.5 ?
O5 C55 H55C . . 109.5 ?
H55A C55 H55C . . 109.5 ?
H55B C55 H55C . . 109.5 ?

loop_
_geom_bond_atom_site_label_1
_geom_bond_atom_site_label_2
_geom_bond_site_symmetry_2
_geom_bond_distance
_geom_bond_publ_flag
F1 C16 . 1.362(3) ?
O1 C6 . 1.231(2) ?
O4 C7 . 1.372(3) ?
O4 C37 . 1.427(3) ?
F2 C12 . 1.371(3) ?
C5 C15 . 1.346(3) ?
C5 C6 . 1.489(3) ?
C5 C21 . 1.495(3) ?
C6 C9 . 1.498(3) ?
C7 C10 . 1.375(3) ?
C7 C25 . 1.387(3) ?
C8 C19 . 1.375(3) ?
C8 C14 . 1.392(3) ?
C8 H8 . 0.9300 ?
C9 C13 . 1.343(3) ?
C9 C18 . 1.501(3) ?
C10 C17 . 1.404(3) ?
C10 H10 . 0.9300 ?
O3 C19 . 1.381(3) ?
O3 C48 . 1.416(3) ?
C12 C27 . 1.366(3) ?
C12 C17 . 1.385(3) ?
C13 C14 . 1.465(3) ?
C13 H13 . 0.9300 ?
C14 C16 . 1.389(3) ?
C15 C17 . 1.457(3) ?
C15 H15 . 0.9300 ?
C16 C24 . 1.361(3) ?
C18 C29 . 1.515(3) ?
C18 H18A . 0.9700 ?
C18 H18B . 0.9700 ?
C19 C20 . 1.387(3) ?
C20 C24 . 1.378(3) ?
C20 H20 . 0.9300 ?
C21 C29 . 1.522(3) ?
C21 H21A . 0.9700 ?
C21 H21B . 0.9700 ?
C22 C30 . 1.381(3) ?
C22 C38 . 1.385(3) ?
C22 H22 . 0.9300 ?
C23 C34 . 1.334(4) ?
C23 C31 . 1.486(4) ?
C23 C39 . 1.502(3) ?
C24 H24 . 0.9300 ?
C25 C27 . 1.372(3) ?
C25 H25 . 0.9300 ?
O5 C30 . 1.383(3) ?
O5 C55 . 1.386(3) ?
C27 H27 . 0.9300 ?
O2 C31 . 1.234(3) ?
C29 H29A . 0.9700 ?
C29 H29B . 0.9700 ?
C30 C46 . 1.371(4) ?
C31 C33 . 1.490(4) ?
F4 C40 . 1.364(4) ?
C33 C41 . 1.335(3) ?
C33 C45 . 1.512(3) ?
C34 C38 . 1.464(4) ?
C34 H34 . 0.9300 ?
C35 C40 . 1.370(4) ?
C35 C36 . 1.404(4) ?
C35 C41 . 1.465(4) ?
C36 C47 . 1.387(4) ?
C36 H36 . 0.9300 ?
C37 H37A . 0.9600 ?
C37 H37B . 0.9600 ?
C37 H37C . 0.9600 ?
C38 C52 . 1.386(4) ?
C39 C44 . 1.504(4) ?
C39 H39A . 0.9700 ?
C39 H39B . 0.9700 ?
C40 C51 . 1.368(5) ?
C41 H41 . 0.9300 ?
O6 C47 . 1.370(4) ?
O6 C54 . 1.395(4) ?
F3 C52 . 1.368(3) ?
C44 C45 . 1.526(4) ?
C44 H44A . 0.9700 ?
C44 H44B . 0.9700 ?
C45 H45A . 0.9700 ?
C45 H45B . 0.9700 ?
C46 C49 . 1.367(4) ?
C46 H46 . 0.9300 ?
C47 C50 . 1.381(4) ?
C48 H48A . 0.9600 ?
C48 H48B . 0.9600 ?
C48 H48C . 0.9600 ?
C49 C52 . 1.366(5) ?
C49 H49 . 0.9300 ?
C50 C51 . 1.383(5) ?
C50 H50 . 0.9300 ?
C51 H51 . 0.9300 ?
C54 H54A . 0.9600 ?
C54 H54B . 0.9600 ?
C54 H54C . 0.9600 ?
C55 H55A . 0.9600 ?
C55 H55B . 0.9600 ?
C55 H55C . 0.9600 ?
